data_7010513
loop_
_publ_author_name
'Coapes, R. Benjamin'
'Souza, Fabio E. S.'
'Fox, Mark A.'
'Batsanov, Andrei S.'
'Goeta, Andr\'es E.'
'Yufit, Dimitrii S.'
'Leech, Michael A.'
'Howard, Judith A. K.'
'Scott, Andrew J.'
'Clegg, William'
'Marder, Todd B.'

_publ_section_title
;
 Phosphine promoted substituent redistribution reactions of
 B-chlorocatechol borane: molecular structures of ClBcat, BrBcat and
 L&#x00B7;ClBcat (cat&#x2005;=&#x2005;1,2-O2C6H4;
 L&#x2005;=&#x2005;PMe3, PEt3, PBut3, PCy3, NEt3)&#x2020;
;
_journal_issue 8
_journal_name_full 'Journal of the Chemical Society, Dalton Transactions'
_journal_page_first 1201
_journal_paper_doi 10.1039/b010025k
_journal_year 2001
_chemical_formula_sum 'C12 H19 B Cl N O2'
_chemical_formula_weight 255.54
_chemical_name_systematic
; 
2-chloro-2-(triethylamino)-1,3,2-benzodioxaborole 
;
_space_group_IT_number 19
_symmetry_cell_setting orthorhombic
_symmetry_space_group_name_Hall 'P 2ac 2ab'
_symmetry_space_group_name_H-M 'P 21 21 21'
_atom_sites_solution_hydrogens difmap
_atom_sites_solution_primary direct
_atom_sites_solution_secondary difmap
_audit_creation_method SHELXL-97
_cell_angle_alpha 90.00
_cell_angle_beta 90.00
_cell_angle_gamma 90.00
_cell_formula_units_Z 4
_cell_length_a 6.6037(3)
_cell_length_b 13.3458(7)
_cell_length_c 15.0557(7)
_cell_measurement_reflns_used 856
_cell_measurement_temperature 100(2)
_cell_measurement_theta_max 30.51
_cell_measurement_theta_min 18.85
_cell_volume 1326.88(11)
_computing_cell_refinement 'Bruker SMART'
_computing_data_collection 'Bruker SMART'
_computing_data_reduction 'Bruker SAINT'
_computing_molecular_graphics 'SHELXL-97 (Sheldrick, 1997)'
_computing_publication_material 'SHELXL-97 (Sheldrick, 1997)'
_computing_structure_refinement 'SHELXL-97 (Sheldrick, 1997)'
_computing_structure_solution 'SHELXS-97 (Sheldrick, 1990)'
_diffrn_ambient_temperature 100(2)
_diffrn_detector_area_resol_mean 8
_diffrn_measured_fraction_theta_full 0.955
_diffrn_measured_fraction_theta_max 0.955
_diffrn_measurement_device_type 'SMART 1K CCD area detector'
_diffrn_measurement_method '\w scans'
_diffrn_radiation_monochromator graphite
_diffrn_radiation_source 'fine-focus sealed tube'
_diffrn_radiation_type MoK\a
_diffrn_radiation_wavelength 0.71073
_diffrn_reflns_av_R_equivalents 0.0152
_diffrn_reflns_av_sigmaI/netI 0.0092
_diffrn_reflns_limit_h_max 8
_diffrn_reflns_limit_h_min -9
_diffrn_reflns_limit_k_max 18
_diffrn_reflns_limit_k_min -18
_diffrn_reflns_limit_l_max 20
_diffrn_reflns_limit_l_min -20
_diffrn_reflns_number 15865
_diffrn_reflns_theta_full 30.44
_diffrn_reflns_theta_max 30.44
_diffrn_reflns_theta_min 2.04
_diffrn_standards_decay_% 0
_exptl_absorpt_coefficient_mu 0.277
_exptl_absorpt_correction_T_max 1.000
_exptl_absorpt_correction_T_min 0.927
_exptl_absorpt_correction_type multi-scan
_exptl_absorpt_process_details 'SADABS (Sheldrick, 1996)'
_exptl_crystal_colour colourless
_exptl_crystal_density_diffrn 1.279
_exptl_crystal_density_method 'not measured'
_exptl_crystal_description block
_exptl_crystal_F_000 544
_exptl_crystal_size_max 0.71
_exptl_crystal_size_mid 0.53
_exptl_crystal_size_min 0.45
_refine_diff_density_max 0.282
_refine_diff_density_min -0.173
_refine_diff_density_rms 0.038
_refine_ls_abs_structure_details 'Flack H D (1983), Acta Cryst. A39, 876-881'
_refine_ls_abs_structure_Flack 0.00(3)
_refine_ls_extinction_method none
_refine_ls_goodness_of_fit_ref 1.048
_refine_ls_hydrogen_treatment refall
_refine_ls_matrix_type full
_refine_ls_number_parameters 230
_refine_ls_number_reflns 3762
_refine_ls_number_restraints 0
_refine_ls_restrained_S_all 1.048
_refine_ls_R_factor_all 0.0239
_refine_ls_R_factor_gt 0.0234
_refine_ls_shift/su_max 0.001
_refine_ls_shift/su_mean 0.000
_refine_ls_structure_factor_coef Fsqd
_refine_ls_weighting_details 'calc w=1/[\s^2^(Fo^2^)+(0.0396P)^2^+0.2019P] where P=(Fo^2^+2Fc^2^)/3'
_refine_ls_weighting_scheme calc
_refine_ls_wR_factor_gt 0.0632
_refine_ls_wR_factor_ref 0.0640
_reflns_number_gt 3697
_reflns_number_total 3762
_reflns_threshold_expression I>2\s(I)
_cod_data_source_file b010025k.txt
_cod_data_source_block 3h
_cod_depositor_comments
;
The following automatic conversions were performed:
'_symmetry_cell_setting' value 'Orthorhombic' changed to 'orthorhombic'
according to '/home/saulius/struct/CIF-dictionaries/cif_core.dic'
dictionary named 'cif_core.dic' version 2.4.1 from 2010-06-29.

Automatic conversion script
Id: cif_fix_enum 1527 2010-12-29 10:47:43Z saulius 
;
_cod_database_code 7010513

loop_
_symmetry_equiv_pos_as_xyz
'x, y, z'
'-x+1/2, -y, z+1/2'
'-x, y+1/2, -z+1/2'
'x+1/2, -y+1/2, -z'

loop_
_atom_site_label
_atom_site_type_symbol
_atom_site_fract_x
_atom_site_fract_y
_atom_site_fract_z
_atom_site_U_iso_or_equiv
_atom_site_adp_type
_atom_site_occupancy
_atom_site_symmetry_multiplicity
_atom_site_calc_flag
_atom_site_refinement_flags
_atom_site_disorder_assembly
_atom_site_disorder_group
N1 N 0.83294(13) 0.50656(6) 0.50442(5) 0.01743(14) Uani 1 1 d . . .
Cl1 Cl 0.98479(4) 0.395168(17) 0.359024(14) 0.02505(6) Uani 1 1 d . . .
B1 B 0.81644(16) 0.50057(7) 0.39564(6) 0.01659(17) Uani 1 1 d . . .
O1 O 0.60714(11) 0.48385(5) 0.36868(5) 0.01913(13) Uani 1 1 d . . .
O2 O 0.88053(10) 0.59513(5) 0.35699(4) 0.01836(12) Uani 1 1 d . . .
C1 C 0.55425(14) 0.56536(7) 0.31790(6) 0.01737(16) Uani 1 1 d . . .
C2 C 0.71681(14) 0.63111(7) 0.31087(6) 0.01644(16) Uani 1 1 d . . .
C3 C 0.70256(16) 0.72014(7) 0.26439(6) 0.02042(17) Uani 1 1 d . . .
H31 H 0.817(2) 0.7620(12) 0.2605(10) 0.029(4) Uiso 1 1 d . . .
C4 C 0.51448(18) 0.74230(7) 0.22520(6) 0.0251(2) Uani 1 1 d . . .
H41 H 0.497(2) 0.8025(11) 0.1943(10) 0.031(4) Uiso 1 1 d . . .
C5 C 0.35272(17) 0.67704(9) 0.23270(7) 0.0272(2) Uani 1 1 d . . .
H51 H 0.223(2) 0.6927(12) 0.2073(11) 0.034(4) Uiso 1 1 d . . .
C6 C 0.36934(15) 0.58574(8) 0.27945(7) 0.02367(19) Uani 1 1 d . . .
H61 H 0.260(3) 0.5448(12) 0.2844(12) 0.035(4) Uiso 1 1 d . . .
C10 C 0.67442(15) 0.58076(8) 0.53482(6) 0.02123(18) Uani 1 1 d . . .
H101 H 0.709(2) 0.6440(12) 0.5060(10) 0.025(3) Uiso 1 1 d . . .
H102 H 0.551(2) 0.5575(10) 0.5107(9) 0.020(3) Uiso 1 1 d . . .
C11 C 0.65925(19) 0.59506(10) 0.63508(7) 0.0328(2) Uani 1 1 d . . .
H111 H 0.573(3) 0.6505(13) 0.6475(12) 0.042(4) Uiso 1 1 d . . .
H112 H 0.594(3) 0.5376(13) 0.6645(11) 0.039(4) Uiso 1 1 d . . .
H113 H 0.785(3) 0.6135(13) 0.6641(11) 0.041(4) Uiso 1 1 d . . .
C20 C 0.7996(2) 0.40569(8) 0.54895(7) 0.0274(2) Uani 1 1 d . . .
H201 H 0.915(2) 0.3670(13) 0.5307(11) 0.035(4) Uiso 1 1 d . . .
H202 H 0.811(2) 0.4166(11) 0.6139(9) 0.022(3) Uiso 1 1 d . . .
C21 C 0.5999(3) 0.35500(11) 0.52991(9) 0.0441(4) Uani 1 1 d . . .
H211 H 0.583(3) 0.3424(16) 0.4665(14) 0.061(6) Uiso 1 1 d . . .
H212 H 0.483(3) 0.3946(15) 0.5480(13) 0.050(5) Uiso 1 1 d . . .
H213 H 0.601(3) 0.2942(15) 0.5635(13) 0.053(5) Uiso 1 1 d . . .
C30 C 1.04411(16) 0.53931(8) 0.53361(7) 0.02393(19) Uani 1 1 d . . .
H301 H 1.138(2) 0.5020(12) 0.5026(12) 0.032(4) Uiso 1 1 d . . .
H302 H 1.047(2) 0.5245(12) 0.5969(11) 0.033(4) Uiso 1 1 d . . .
C31 C 1.09934(19) 0.64899(9) 0.52084(8) 0.0303(2) Uani 1 1 d . . .
H311 H 1.095(3) 0.6666(13) 0.4582(12) 0.040(4) Uiso 1 1 d . . .
H312 H 1.232(3) 0.6588(15) 0.5468(12) 0.047(5) Uiso 1 1 d . . .
H313 H 1.011(3) 0.6903(13) 0.5534(11) 0.043(4) Uiso 1 1 d . . .

loop_
_atom_site_aniso_label
_atom_site_aniso_U_11
_atom_site_aniso_U_22
_atom_site_aniso_U_33
_atom_site_aniso_U_23
_atom_site_aniso_U_13
_atom_site_aniso_U_12
N1 0.0226(3) 0.0149(3) 0.0147(3) 0.0002(3) -0.0014(3) 0.0015(3)
Cl1 0.03594(12) 0.02059(10) 0.01862(10) -0.00121(7) 0.00207(9) 0.00949(9)
B1 0.0223(4) 0.0141(4) 0.0134(4) 0.0009(3) -0.0011(3) 0.0008(3)
O1 0.0231(3) 0.0172(3) 0.0171(3) 0.0028(2) -0.0026(3) -0.0044(2)
O2 0.0189(3) 0.0178(3) 0.0183(3) 0.0047(2) -0.0026(2) -0.0018(2)
C1 0.0214(4) 0.0181(4) 0.0126(3) 0.0001(3) 0.0008(3) 0.0007(3)
C2 0.0196(4) 0.0167(4) 0.0130(3) -0.0001(3) 0.0000(3) 0.0015(3)
C3 0.0306(5) 0.0162(4) 0.0145(4) 0.0009(3) 0.0007(3) 0.0010(3)
C4 0.0380(5) 0.0212(4) 0.0163(4) 0.0011(3) -0.0025(4) 0.0112(4)
C5 0.0271(5) 0.0337(5) 0.0209(4) -0.0007(4) -0.0039(4) 0.0126(4)
C6 0.0197(4) 0.0311(5) 0.0202(4) -0.0002(4) -0.0010(3) 0.0007(4)
C10 0.0225(4) 0.0231(4) 0.0181(4) -0.0031(3) 0.0010(3) 0.0043(3)
C11 0.0379(5) 0.0410(6) 0.0195(4) -0.0089(4) 0.0030(4) 0.0065(5)
C20 0.0470(6) 0.0185(4) 0.0166(4) 0.0054(3) -0.0008(4) -0.0005(4)
C21 0.0703(10) 0.0337(6) 0.0283(6) 0.0129(5) -0.0079(6) -0.0264(7)
C30 0.0224(4) 0.0267(5) 0.0227(4) -0.0032(3) -0.0069(4) 0.0041(4)
C31 0.0276(5) 0.0337(5) 0.0295(5) -0.0032(4) -0.0075(4) -0.0079(4)

loop_
_atom_type_symbol
_atom_type_description
_atom_type_scat_dispersion_real
_atom_type_scat_dispersion_imag
_atom_type_scat_source
C C 0.0033 0.0016 'International Tables Vol C Tables 4.2.6.8 and 6.1.1.4'
H H 0.0000 0.0000 'International Tables Vol C Tables 4.2.6.8 and 6.1.1.4'
B B 0.0013 0.0007 'International Tables Vol C Tables 4.2.6.8 and 6.1.1.4'
N N 0.0061 0.0033 'International Tables Vol C Tables 4.2.6.8 and 6.1.1.4'
O O 0.0106 0.0060 'International Tables Vol C Tables 4.2.6.8 and 6.1.1.4'
Cl Cl 0.1484 0.1585 'International Tables Vol C Tables 4.2.6.8 and 6.1.1.4'

loop_
_geom_angle_atom_site_label_1
_geom_angle_atom_site_label_2
_geom_angle_atom_site_label_3
_geom_angle
_geom_angle_site_symmetry_1
_geom_angle_site_symmetry_3
_geom_angle_publ_flag
C10 N1 C20 110.26(8) . . ?
C10 N1 C30 110.97(7) . . ?
C20 N1 C30 105.01(8) . . ?
C10 N1 B1 106.72(7) . . ?
C20 N1 B1 112.76(7) . . ?
C30 N1 B1 111.20(8) . . ?
O2 B1 O1 107.32(7) . . ?
O2 B1 N1 109.73(7) . . ?
O1 B1 N1 110.35(7) . . ?
O2 B1 Cl1 111.16(7) . . ?
O1 B1 Cl1 111.43(6) . . ?
N1 B1 Cl1 106.86(6) . . ?
C1 O1 B1 105.94(7) . . ?
C2 O2 B1 106.10(7) . . ?
O1 C1 C6 127.93(9) . . ?
O1 C1 C2 110.21(8) . . ?
C6 C1 C2 121.83(9) . . ?
O2 C2 C3 127.66(8) . . ?
O2 C2 C1 110.43(8) . . ?
C3 C2 C1 121.90(9) . . ?
C2 C3 C4 116.96(9) . . ?
C5 C4 C3 121.03(9) . . ?
C4 C5 C6 121.62(9) . . ?
C1 C6 C5 116.66(9) . . ?
N1 C10 C11 115.29(8) . . ?
C21 C20 N1 116.08(10) . . ?
C31 C30 N1 117.28(8) . . ?

loop_
_geom_bond_atom_site_label_1
_geom_bond_atom_site_label_2
_geom_bond_distance
_geom_bond_site_symmetry_2
_geom_bond_publ_flag
N1 C10 1.5120(12) . ?
N1 C20 1.5198(13) . ?
N1 C30 1.5261(13) . ?
N1 B1 1.6433(13) . ?
Cl1 B1 1.8758(10) . ?
B1 O2 1.4527(11) . ?
B1 O1 1.4576(13) . ?
O1 C1 1.3748(11) . ?
O2 C2 1.3717(10) . ?
C1 C6 1.3785(13) . ?
C1 C2 1.3905(13) . ?
C2 C3 1.3821(12) . ?
C3 C4 1.4065(15) . ?
C4 C5 1.3829(17) . ?
C5 C6 1.4114(15) . ?
C10 C11 1.5247(14) . ?
C20 C21 1.5097(19) . ?
C30 C31 1.5207(16) . ?

loop_
_geom_torsion_atom_site_label_1
_geom_torsion_atom_site_label_2
_geom_torsion_atom_site_label_3
_geom_torsion_atom_site_label_4
_geom_torsion
_geom_torsion_site_symmetry_1
_geom_torsion_site_symmetry_2
_geom_torsion_site_symmetry_3
_geom_torsion_site_symmetry_4
_geom_torsion_publ_flag
C10 N1 B1 O2 67.63(9) . . . . ?
C20 N1 B1 O2 -171.16(8) . . . . ?
C30 N1 B1 O2 -53.52(10) . . . . ?
C10 N1 B1 O1 -50.43(9) . . . . ?
C20 N1 B1 O1 70.78(10) . . . . ?
C30 N1 B1 O1 -171.58(7) . . . . ?
C10 N1 B1 Cl1 -171.74(6) . . . . ?
C20 N1 B1 Cl1 -50.53(10) . . . . ?
C30 N1 B1 Cl1 67.11(8) . . . . ?
O2 B1 O1 C1 -0.53(9) . . . . ?
N1 B1 O1 C1 119.01(8) . . . . ?
Cl1 B1 O1 C1 -122.44(7) . . . . ?
O1 B1 O2 C2 0.37(9) . . . . ?
N1 B1 O2 C2 -119.56(8) . . . . ?
Cl1 B1 O2 C2 122.45(7) . . . . ?
B1 O1 C1 C6 -177.79(9) . . . . ?
B1 O1 C1 C2 0.49(9) . . . . ?
B1 O2 C2 C3 178.47(9) . . . . ?
B1 O2 C2 C1 -0.08(10) . . . . ?
O1 C1 C2 O2 -0.27(10) . . . . ?
C6 C1 C2 O2 178.13(8) . . . . ?
O1 C1 C2 C3 -178.92(8) . . . . ?
C6 C1 C2 C3 -0.51(14) . . . . ?
O2 C2 C3 C4 -177.55(9) . . . . ?
C1 C2 C3 C4 0.85(13) . . . . ?
C2 C3 C4 C5 -0.49(14) . . . . ?
C3 C4 C5 C6 -0.21(16) . . . . ?
O1 C1 C6 C5 177.89(9) . . . . ?
C2 C1 C6 C5 -0.21(14) . . . . ?
C4 C5 C6 C1 0.57(15) . . . . ?
C20 N1 C10 C11 55.27(11) . . . . ?
C30 N1 C10 C11 -60.65(11) . . . . ?
B1 N1 C10 C11 178.06(9) . . . . ?
C10 N1 C20 C21 61.19(12) . . . . ?
C30 N1 C20 C21 -179.21(10) . . . . ?
B1 N1 C20 C21 -57.99(13) . . . . ?
C10 N1 C30 C31 -44.67(11) . . . . ?
C20 N1 C30 C31 -163.79(9) . . . . ?
B1 N1 C30 C31 73.95(11) . . . . ?
